data_1565915
loop_
_publ_author_name
'Chen, Qiong'
'Lei, Ye'
'Wu, Guangcheng'
'Li, Qing'
'Pan, Yuanjiang'
'Li, Hao'

_publ_section_title
;
 Ultramacrocyclization in water via external templation
;
_journal_issue 3
_journal_name_full 'Chemical Science'
_journal_page_first 798
_journal_page_last 803
_journal_paper_doi 10.1039/D1SC06236K
_journal_volume 13
_journal_year 2022
_chemical_formula_moiety '2(Cl), C49 H48 N6 O7, 4.5(H2 O)'
_chemical_formula_sum 'C49 H57 Cl2 N6 O11.5'
_chemical_formula_weight 984.90
_space_group_crystal_system triclinic
_space_group_IT_number 2
_space_group_name_Hall '-P 1'
_space_group_name_H-M_alt 'P -1'
_atom_sites_solution_hydrogens mixed
_atom_sites_solution_primary dual
_audit_block_doi 10.5517/ccdc.csd.cc28cq2g
_audit_creation_date 2021-07-10
_audit_creation_method
;
Olex2 1.2
(compiled 2018.05.29 svn.r3508 for OlexSys, GUI svn.r5506)
;
_audit_update_record
;
2021-07-15 deposited with the CCDC.	2021-12-20 downloaded from the CCDC.
;
_cell_angle_alpha 74.272(7)
_cell_angle_beta 81.268(8)
_cell_angle_gamma 78.693(8)
_cell_formula_units_Z 4
_cell_length_a 10.3120(12)
_cell_length_b 20.687(2)
_cell_length_c 26.395(3)
_cell_measurement_reflns_used 9208
_cell_measurement_temperature 184(2)
_cell_measurement_theta_max 51.41
_cell_measurement_theta_min 3.18
_cell_volume 5285.6(10)
_computing_cell_refinement 'SAINT v8.37A (Bruker, 2015)'
_computing_data_reduction 'SAINT v8.37A (Bruker, 2015)'
_computing_molecular_graphics 'Olex2 (Dolomanov et al., 2009)'
_computing_publication_material 'Olex2 (Dolomanov et al., 2009)'
_computing_structure_refinement 'ShelXL (Sheldrick, 2015)'
_computing_structure_solution 'ShelXT (Sheldrick, 2015)'
_diffrn_ambient_temperature 183.95
_diffrn_measured_fraction_theta_full 0.997
_diffrn_measured_fraction_theta_max 0.984
_diffrn_measurement_device_type 'Bruker D8 Venture'
_diffrn_measurement_method '\f and \w scans'
_diffrn_radiation_type GaK\a
_diffrn_radiation_wavelength 1.34139
_diffrn_reflns_av_R_equivalents 0.1519
_diffrn_reflns_av_unetI/netI 0.1958
_diffrn_reflns_Laue_measured_fraction_full 0.997
_diffrn_reflns_Laue_measured_fraction_max 0.984
_diffrn_reflns_limit_h_max 11
_diffrn_reflns_limit_h_min -12
_diffrn_reflns_limit_k_max 25
_diffrn_reflns_limit_k_min -25
_diffrn_reflns_limit_l_max 32
_diffrn_reflns_limit_l_min -32
_diffrn_reflns_number 66904
_diffrn_reflns_point_group_measured_fraction_full 0.997
_diffrn_reflns_point_group_measured_fraction_max 0.984
_diffrn_reflns_theta_full 53.594
_diffrn_reflns_theta_max 55.175
_diffrn_reflns_theta_min 3.182
_diffrn_standards_number 0
_exptl_absorpt_coefficient_mu 1.054
_exptl_absorpt_correction_T_max 0.7508
_exptl_absorpt_correction_T_min 0.3544
_exptl_absorpt_correction_type multi-scan
_exptl_absorpt_process_details
'SADABS-2016/2 (Bruker,2016/2) was used for absorption correction. wR2(int) was 0.1733 before and 0.1065 after correction. The Ratio of minimum to maximum transmission is 0.4720. The \l/2 correction factor is Not present.'
_exptl_crystal_colour yellow
_exptl_crystal_colour_primary yellow
_exptl_crystal_density_diffrn 1.238
_exptl_crystal_description block
_exptl_crystal_F_000 2076
_exptl_crystal_size_max 0.05
_exptl_crystal_size_mid 0.03
_exptl_crystal_size_min 0.02
_refine_diff_density_max 1.685
_refine_diff_density_min -0.474
_refine_diff_density_rms 0.098
_refine_ls_extinction_method none
_refine_ls_goodness_of_fit_ref 1.036
_refine_ls_hydrogen_treatment constr
_refine_ls_matrix_type fullcycle
_refine_ls_number_parameters 1267
_refine_ls_number_reflns 19978
_refine_ls_number_restraints 0
_refine_ls_restrained_S_all 1.036
_refine_ls_R_factor_all 0.2236
_refine_ls_R_factor_gt 0.1263
_refine_ls_shift/su_max 0.001
_refine_ls_shift/su_mean 0.000
_refine_ls_structure_factor_coef Fsqd
_refine_ls_weighting_details 'w=1/[\s^2^(Fo^2^)+(0.2000P)^2^] where P=(Fo^2^+2Fc^2^)/3'
_refine_ls_weighting_scheme calc
_refine_ls_wR_factor_gt 0.3271
_refine_ls_wR_factor_ref 0.4007
_reflns_Friedel_coverage 0.000
_reflns_number_gt 7967
_reflns_number_total 19978
_reflns_threshold_expression 'I > 2\s(I)'
_cod_data_source_file d1sc06236k2.cif
_cod_data_source_block 210710cq_159c_0m
_cod_depositor_comments 'Adding full bibliography for 1565914--1565917.cif.'
_cod_original_cell_volume 5285.7(10)
_cod_original_formula_sum 'C49 H57 Cl2 N6 O11.50'
_cod_database_code 1565915
_shelx_shelxl_version_number 2016/6
_shelx_space_group_comment
;
The symmetry employed for this shelxl refinement is uniquely defined
by the following loop, which should always be used as a source of
symmetry information in preference to the above space-group names.
They are only intended as comments.
;
_shelx_estimated_absorpt_t_max 0.979
_shelx_estimated_absorpt_t_min 0.949
_olex2_refinement_description
;
1. Fixed Uiso
 At 1.2 times of:
  All C(H) groups, All C(H,H) groups
 At 1.5 times of:
  All O(H,H) groups
2. Others
 Fixed Sof: Cl17(0.5)
3.a Free rotating group:
 O15(H15A,H15B), O16(H16A,H16B), O18(H18A,H18B), O19(H19A,H19B), O20(H20A,
 H20B), O21(H21A,H21B), O22(H22A,H22B), O23(H23A,H23B), O13(H13A,H13B)
3.b Secondary CH2 refined with riding coordinates:
 C10(H10A,H10B), C11(H11A,H11B), C12(H12A,H12B), C28(H28A,H28B), C29(H29A,
 H29B), C30(H30A,H30B), C31(H31A,H31B), C33(H33A,H33B), C34(H34A,H34B),
 C35(H35A,H35B), C36(H36A,H36B), C60(H60A,H60B), C61(H61A,H61B), C62(H62A,H62B),
  C78(H78A,H78B), C79(H79A,H79B), C80(H80A,H80B), C81(H81A,H81B), C82(H82A,
 H82B), C83(H83A,H83B), C84(H84A,H84B), C85(H85A,H85B)
3.c Aromatic/amide H refined with riding coordinates:
 C2(H2), C4(H4), C5(H5), C8(H8), C9(H9), C13(H13), C14(H14), C16(H16),
 C17(H17), C19(H19), C20(H20), C22(H22), C25(H25), C26(H26), C38(H38), C39(H39),
  C41(H41), C42(H42), C43(H43), C44(H44), C45(H45), C46(H46), C47(H47),
 C48(H48), C49(H49), C50(H50), C52(H52), C54(H54), C55(H55), C58(H58), C59(H59),
  C63(H63), C64(H64), C66(H66), C67(H67), C69(H69), C70(H70), C72(H72),
 C75(H75), C76(H76), C87(H87), C88(H88), C90(H90), C91(H91), C92(H92), C93(H93),
  C94(H94), C95(H95), C96(H96), C97(H97), C98(H98), C99(H99)
;
_olex2_submission_special_instructions 'No special instructions were received'

loop_
_space_group_symop_operation_xyz
'x, y, z'
'-x, -y, -z'

loop_
_atom_site_label
_atom_site_type_symbol
_atom_site_fract_x
_atom_site_fract_y
_atom_site_fract_z
_atom_site_U_iso_or_equiv
_atom_site_adp_type
_atom_site_occupancy
_atom_site_site_symmetry_order
_atom_site_calc_flag
_atom_site_refinement_flags_posn
_atom_site_refinement_flags_adp
_atom_site_refinement_flags_occupancy
_atom_site_disorder_assembly
_atom_site_disorder_group
Cl1 Cl 0.000000 0.500000 0.000000 0.0736(8) Uani 1 2 d S T P . .
Cl2 Cl -0.190700 0.984100 -0.011760 0.0793(6) Uani 1 1 d . . . . .
Cl3 Cl 0.295510 -0.013460 0.480990 0.0995(8) Uani 1 1 d . . . . .
Cl4 Cl 0.022130 0.302520 0.166370 0.0942(7) Uani 1 1 d . . . . .
O1 O 0.329930 0.576040 0.431440 0.0679(13) Uani 1 1 d . . . . .
O2 O -0.025420 0.463820 0.387920 0.0642(12) Uani 1 1 d . . . . .
O3 O -0.070100 0.169890 0.538460 0.0670(13) Uani 1 1 d . . . . .
O4 O 0.057020 0.069250 0.615500 0.0761(14) Uani 1 1 d . . . . .
O5 O 0.185710 0.220040 0.708780 0.1002(19) Uani 1 1 d . . . . .
O6 O 0.176130 0.338000 0.629190 0.0920(17) Uani 1 1 d . . . . .
N1 N 0.186800 0.533900 0.395770 0.0626(15) Uani 1 1 d . . . . .
N2 N 0.206690 0.583630 0.348190 0.0662(15) Uani 1 1 d . . . . .
N3 N 0.156420 0.836160 -0.001300 0.0578(14) Uani 1 1 d . . . . .
N4 N -0.090560 0.791950 -0.031640 0.0535(13) Uani 1 1 d . . . . .
N5 N -0.078810 0.472860 0.290060 0.0639(15) Uani 1 1 d . . . . .
N6 N -0.072040 0.412020 0.329510 0.0630(15) Uani 1 1 d . . . . .
C1 C 0.251610 0.535330 0.436500 0.0635(19) Uani 1 1 d . . . . .
C2 C 0.159890 0.570590 0.309400 0.0545(16) Uani 1 1 d . . . . .
H2 H 0.119409 0.531455 0.314724 0.065 Uiso 1 1 calc R . . . .
C3 C 0.172560 0.620130 0.255690 0.0592(18) Uani 1 1 d . . . . .
C4 C 0.175720 0.594750 0.211730 0.0585(17) Uani 1 1 d . . . . .
H4 H 0.173721 0.547779 0.216331 0.070 Uiso 1 1 calc R . . . .
C5 C 0.181710 0.637190 0.161750 0.0529(16) Uani 1 1 d . . . . .
H5 H 0.185540 0.618245 0.132445 0.064 Uiso 1 1 calc R . . . .
C6 C 0.182430 0.706350 0.152060 0.0567(17) Uani 1 1 d . . . . .
C7 C 0.176510 0.751560 0.099530 0.0523(16) Uani 1 1 d . . . . .
C8 C 0.114540 0.818750 0.091410 0.0619(18) Uani 1 1 d . . . . .
H8 H 0.078356 0.836950 0.120900 0.074 Uiso 1 1 calc R . . . .
C9 C 0.105200 0.858790 0.041500 0.0643(19) Uani 1 1 d . . . . .
H9 H 0.060697 0.904455 0.036900 0.077 Uiso 1 1 calc R . . . .
C10 C 0.145420 0.880070 -0.056070 0.071(2) Uani 1 1 d . . . . .
H10A H 0.235426 0.888655 -0.072373 0.085 Uiso 1 1 calc R . . . .
H10B H 0.091052 0.924489 -0.053787 0.085 Uiso 1 1 calc R . . . .
C11 C 0.085350 0.851450 -0.091980 0.0647(18) Uani 1 1 d . . . . .
H11A H 0.134719 0.805121 -0.091288 0.078 Uiso 1 1 calc R . . . .
H11B H 0.100052 0.879674 -0.128543 0.078 Uiso 1 1 calc R . . . .
C12 C -0.063900 0.846910 -0.079670 0.0653(19) Uani 1 1 d . . . . .
H12A H -0.113696 0.891001 -0.074299 0.078 Uiso 1 1 calc R . . . .
H12B H -0.096076 0.838119 -0.110268 0.078 Uiso 1 1 calc R . . . .
C13 C -0.060880 0.727200 -0.034190 0.0593(17) Uani 1 1 d . . . . .
H13 H -0.030582 0.716893 -0.067378 0.071 Uiso 1 1 calc R . . . .
C14 C -0.073260 0.675850 0.009830 0.0567(17) Uani 1 1 d . . . . .
H14 H -0.050140 0.630020 0.007204 0.068 Uiso 1 1 calc R . . . .
C15 C -0.119940 0.689510 0.059420 0.0478(15) Uani 1 1 d . . . . .
C16 C -0.155470 0.758600 0.059100 0.0511(16) Uani 1 1 d . . . . .
H16 H -0.190662 0.770733 0.091281 0.061 Uiso 1 1 calc R . . . .
C17 C -0.141160 0.808280 0.014490 0.0552(17) Uani 1 1 d . . . . .
H17 H -0.166545 0.854669 0.015428 0.066 Uiso 1 1 calc R . . . .
C18 C -0.126570 0.634230 0.107880 0.0465(15) Uani 1 1 d . . . . .
C19 C -0.139480 0.646330 0.157770 0.0573(17) Uani 1 1 d . . . . .
H19 H -0.152222 0.691713 0.161286 0.069 Uiso 1 1 calc R . . . .
C20 C -0.133770 0.591710 0.203070 0.0544(16) Uani 1 1 d . . . . .
H20 H -0.143301 0.600873 0.236936 0.065 Uiso 1 1 calc R . . . .
C21 C -0.114740 0.525350 0.199620 0.0559(17) Uani 1 1 d . . . . .
C22 C -0.100750 0.466770 0.244700 0.0624(18) Uani 1 1 d . . . . .
H22 H -0.107806 0.423279 0.240854 0.075 Uiso 1 1 calc R . . . .
C23 C -0.049580 0.413010 0.378320 0.0528(16) Uani 1 1 d . . . . .
C24 C -0.055940 0.348390 0.418300 0.0566(17) Uani 1 1 d . . . . .
C25 C -0.025180 0.284930 0.406280 0.0553(16) Uani 1 1 d . . . . .
H25 H -0.002187 0.282915 0.370435 0.066 Uiso 1 1 calc R . . . .
C26 C -0.027540 0.224090 0.446060 0.0608(18) Uani 1 1 d . . . . .
H26 H -0.003993 0.181269 0.437489 0.073 Uiso 1 1 calc R . . . .
C27 C -0.064540 0.227730 0.497560 0.0575(17) Uani 1 1 d . . . . .
C28 C -0.013100 0.104070 0.529820 0.073(2) Uani 1 1 d . . . . .
H28A H 0.080776 0.103593 0.514515 0.087 Uiso 1 1 calc R . . . .
H28B H -0.062954 0.092580 0.505107 0.087 Uiso 1 1 calc R . . . .
C29 C -0.021610 0.054780 0.581830 0.073(2) Uani 1 1 d . . . . .
H29A H -0.115265 0.057518 0.597708 0.088 Uiso 1 1 calc R . . . .
H29B H 0.010155 0.008033 0.577490 0.088 Uiso 1 1 calc R . . . .
C30 C 0.046480 0.024040 0.666160 0.112(3) Uani 1 1 d . . . . .
H30A H -0.047673 0.029882 0.681352 0.134 Uiso 1 1 calc R . . . .
H30B H 0.071160 -0.023141 0.662090 0.134 Uiso 1 1 calc R . . . .
C31 C 0.120150 0.031640 0.699940 0.174(7) Uani 1 1 d . . . . .
H31A H 0.210427 0.007150 0.692048 0.209 Uiso 1 1 calc R . . . .
H31B H 0.085628 0.006423 0.735355 0.209 Uiso 1 1 calc R . . . .
O32 O 0.136170 0.092380 0.705200 0.122(2) Uani 1 1 d . . . . .
C33 C 0.155510 0.108580 0.745870 0.205(8) Uani 1 1 d . . . . .
H33A H 0.243103 0.081834 0.755179 0.246 Uiso 1 1 calc R . . . .
H33B H 0.089425 0.088214 0.773911 0.246 Uiso 1 1 calc R . . . .
C34 C 0.156100 0.166610 0.754070 0.139(5) Uani 1 1 d . . . . .
H34A H 0.221889 0.160632 0.779337 0.167 Uiso 1 1 calc R . . . .
H34B H 0.067620 0.181674 0.771503 0.167 Uiso 1 1 calc R . . . .
C35 C 0.201720 0.279820 0.718620 0.089(3) Uani 1 1 d . . . . .
H35A H 0.266706 0.269239 0.744917 0.107 Uiso 1 1 calc R . . . .
H35B H 0.115788 0.300474 0.734537 0.107 Uiso 1 1 calc R . . . .
C36 C 0.247350 0.329850 0.671570 0.079(2) Uani 1 1 d . . . . .
H36A H 0.238451 0.374231 0.680317 0.095 Uiso 1 1 calc R . . . .
H36B H 0.342682 0.315024 0.661281 0.095 Uiso 1 1 calc R . . . .
C37 C 0.201950 0.384730 0.583110 0.069(2) Uani 1 1 d . . . . .
C38 C 0.117090 0.392720 0.544790 0.0594(17) Uani 1 1 d . . . . .
H38 H 0.048044 0.366196 0.551298 0.071 Uiso 1 1 calc R . . . .
C39 C 0.135420 0.440380 0.496710 0.068(2) Uani 1 1 d . . . . .
H39 H 0.078508 0.445335 0.470306 0.082 Uiso 1 1 calc R . . . .
C40 C 0.233320 0.480760 0.485950 0.0528(16) Uani 1 1 d . . . . .
C41 C 0.313360 0.471060 0.525130 0.0634(19) Uani 1 1 d . . . . .
H41 H 0.381236 0.498233 0.518966 0.076 Uiso 1 1 calc R . . . .
C42 C 0.300750 0.424300 0.572690 0.070(2) Uani 1 1 d . . . . .
H42 H 0.359708 0.419088 0.598421 0.085 Uiso 1 1 calc R . . . .
C43 C -0.098130 0.289860 0.509760 0.0593(18) Uani 1 1 d . . . . .
H43 H -0.123793 0.291620 0.545545 0.071 Uiso 1 1 calc R . . . .
C44 C -0.095120 0.349970 0.470640 0.0556(16) Uani 1 1 d . . . . .
H44 H -0.120017 0.392433 0.479740 0.067 Uiso 1 1 calc R . . . .
C45 C -0.110080 0.514310 0.149230 0.0672(19) Uani 1 1 d . . . . .
H45 H -0.102035 0.469085 0.145864 0.081 Uiso 1 1 calc R . . . .
C46 C -0.116800 0.566840 0.104900 0.069(2) Uani 1 1 d . . . . .
H46 H -0.114820 0.557560 0.071434 0.082 Uiso 1 1 calc R . . . .
C47 C 0.225140 0.770240 0.004390 0.067(2) Uani 1 1 d . . . . .
H47 H 0.265545 0.754191 -0.025691 0.080 Uiso 1 1 calc R . . . .
C48 C 0.233290 0.728850 0.054480 0.0646(19) Uani 1 1 d . . . . .
H48 H 0.278819 0.683405 0.058752 0.078 Uiso 1 1 calc R . . . .
C49 C 0.183770 0.730860 0.198990 0.0647(19) Uani 1 1 d . . . . .
H49 H 0.187121 0.777545 0.195074 0.078 Uiso 1 1 calc R . . . .
C50 C 0.180290 0.687800 0.248150 0.0615(18) Uani 1 1 d . . . . .
H50 H 0.183258 0.704800 0.277901 0.074 Uiso 1 1 calc R . . . .
O7 O 0.496510 0.528810 0.139890 0.0746(15) Uani 1 1 d . . . . .
O8 O 0.510860 0.715710 0.231540 0.0772(15) Uani 1 1 d . . . . .
O9 O 0.527450 0.843570 -0.016420 0.0750(14) Uani 1 1 d . . . . .
O10 O 0.450810 0.928930 -0.114610 0.0764(14) Uani 1 1 d . . . . .
O11 O 0.398560 0.883720 -0.201560 0.131(3) Uani 1 1 d . . . . .
O12 O 0.337530 0.751040 -0.184790 0.0920(17) Uani 1 1 d . . . . .
O0AA O 0.413000 0.638270 -0.100760 0.0769(15) Uani 1 1 d . . . . .
N7 N 0.330290 0.468900 0.141100 0.0693(16) Uani 1 1 d . . . . .
N8 N 0.333750 0.438960 0.193680 0.0626(15) Uani 1 1 d . . . . .
N9 N 0.335600 0.163520 0.530580 0.0805(19) Uani 1 1 d . . . . .
N10 N 0.596380 0.207550 0.545940 0.0600(14) Uani 1 1 d . . . . .
N11 N 0.528730 0.579260 0.255720 0.0651(16) Uani 1 1 d . . . . .
N12 N 0.517600 0.620020 0.203750 0.0647(15) Uani 1 1 d . . . . .
C51 C 0.414200 0.514940 0.116870 0.0645(19) Uani 1 1 d . . . . .
C52 C 0.280040 0.386550 0.211010 0.071(2) Uani 1 1 d . . . . .
H52 H 0.240309 0.370274 0.187706 0.086 Uiso 1 1 calc R . . . .
C53 C 0.278660 0.350530 0.267140 0.075(2) Uani 1 1 d . . . . .
C54 C 0.271570 0.280840 0.283120 0.073(2) Uani 1 1 d . . . . .
H54 H 0.259635 0.258342 0.257614 0.088 Uiso 1 1 calc R . . . .
C55 C 0.281210 0.244830 0.333670 0.080(2) Uani 1 1 d . . . . .
H55 H 0.277736 0.197471 0.342720 0.096 Uiso 1 1 calc R . . . .
C56 C 0.296510 0.276140 0.373920 0.070(2) Uani 1 1 d . . . . .
C57 C 0.306680 0.236920 0.428870 0.070(2) Uani 1 1 d . . . . .
C58 C 0.363990 0.167330 0.440150 0.081(2) Uani 1 1 d . . . . .
H58 H 0.392768 0.144994 0.412384 0.097 Uiso 1 1 calc R . . . .
C59 C 0.377080 0.133440 0.490440 0.087(3) Uani 1 1 d . . . . .
H59 H 0.416759 0.086837 0.498050 0.104 Uiso 1 1 calc R . . . .
C60 C 0.354840 0.123980 0.587000 0.095(3) Uani 1 1 d . . . . .
H60A H 0.265770 0.120446 0.606702 0.113 Uiso 1 1 calc R . . . .
H60B H 0.399264 0.077203 0.586282 0.113 Uiso 1 1 calc R . . . .
C61 C 0.431400 0.150670 0.617320 0.081(2) Uani 1 1 d . . . . .
H61A H 0.427121 0.122678 0.654290 0.097 Uiso 1 1 calc R . . . .
H61B H 0.388290 0.197649 0.618000 0.097 Uiso 1 1 calc R . . . .
C62 C 0.579590 0.151680 0.595530 0.073(2) Uani 1 1 d . . . . .
H62A H 0.628344 0.158038 0.622909 0.087 Uiso 1 1 calc R . . . .
H62B H 0.619001 0.107253 0.587868 0.087 Uiso 1 1 calc R . . . .
C63 C 0.631380 0.190090 0.500140 0.0604(18) Uani 1 1 d . . . . .
H63 H 0.652827 0.143443 0.499651 0.073 Uiso 1 1 calc R . . . .
C64 C 0.636310 0.240100 0.453440 0.0558(17) Uani 1 1 d . . . . .
H64 H 0.662789 0.227344 0.420960 0.067 Uiso 1 1 calc R . . . .
C65 C 0.603230 0.309110 0.452830 0.0519(16) Uani 1 1 d . . . . .
C66 C 0.575590 0.323330 0.502940 0.0602(18) Uani 1 1 d . . . . .
H66 H 0.558965 0.369331 0.505217 0.072 Uiso 1 1 calc R . . . .
C67 C 0.572200 0.273070 0.547780 0.0613(18) Uani 1 1 d . . . . .
H67 H 0.552468 0.284161 0.581063 0.074 Uiso 1 1 calc R . . . .
C68 C 0.596310 0.363230 0.403380 0.0506(16) Uani 1 1 d . . . . .
C69 C 0.632600 0.348360 0.352810 0.0586(18) Uani 1 1 d . . . . .
H69 H 0.667869 0.303037 0.350732 0.070 Uiso 1 1 calc R . . . .
C70 C 0.616950 0.398800 0.307490 0.0552(16) Uani 1 1 d . . . . .
H70 H 0.640882 0.387290 0.274447 0.066 Uiso 1 1 calc R . . . .
C71 C 0.568080 0.465510 0.307580 0.0559(17) Uani 1 1 d . . . . .
C72 C 0.551420 0.516580 0.257960 0.067(2) Uani 1 1 d . . . . .
H72 H 0.557838 0.502253 0.226255 0.080 Uiso 1 1 calc R . . . .
C73 C 0.510850 0.687520 0.196010 0.0605(18) Uani 1 1 d . . . . .
C74 C 0.507550 0.728450 0.139230 0.0626(19) Uani 1 1 d . . . . .
C75 C 0.542600 0.699340 0.096540 0.0575(18) Uani 1 1 d . . . . .
H75 H 0.565431 0.651297 0.102546 0.069 Uiso 1 1 calc R . . . .
C76 C 0.544600 0.739360 0.045640 0.0633(18) Uani 1 1 d . . . . .
H76 H 0.566482 0.719021 0.016557 0.076 Uiso 1 1 calc R . . . .
C77 C 0.515140 0.808190 0.037050 0.0659(19) Uani 1 1 d . . . . .
C78 C 0.506630 0.915510 -0.028420 0.077(2) Uani 1 1 d . . . . .
H78A H 0.562857 0.930629 -0.008048 0.093 Uiso 1 1 calc R . . . .
H78B H 0.412458 0.932742 -0.018168 0.093 Uiso 1 1 calc R . . . .
C79 C 0.539740 0.942970 -0.084740 0.078(2) Uani 1 1 d . . . . .
H79A H 0.535844 0.992814 -0.092108 0.094 Uiso 1 1 calc R . . . .
H79B H 0.631616 0.922709 -0.095427 0.094 Uiso 1 1 calc R . . . .
C80 C 0.464940 0.966120 -0.168260 0.109(3) Uani 1 1 d . . . . .
H80A H 0.556620 0.953345 -0.184086 0.131 Uiso 1 1 calc R . . . .
H80B H 0.450748 1.015365 -0.169953 0.131 Uiso 1 1 calc R . . . .
C81 C 0.369340 0.952990 -0.199290 0.120(4) Uani 1 1 d . . . . .
H81A H 0.277602 0.962986 -0.182482 0.145 Uiso 1 1 calc R . . . .
H81B H 0.375595 0.982990 -0.235546 0.145 Uiso 1 1 calc R . . . .
C82 C 0.336760 0.862930 -0.234390 0.145(5) Uani 1 1 d . . . . .
H82A H 0.359067 0.889771 -0.270839 0.174 Uiso 1 1 calc R . . . .
H82B H 0.239763 0.875108 -0.225609 0.174 Uiso 1 1 calc R . . . .
C83 C 0.362790 0.794780 -0.234960 0.103(3) Uani 1 1 d . . . . .
H83A H 0.457152 0.783048 -0.248347 0.123 Uiso 1 1 calc R . . . .
H83B H 0.307273 0.787413 -0.259725 0.123 Uiso 1 1 calc R . . . .
C84 C 0.336780 0.682720 -0.185990 0.091(3) Uani 1 1 d . . . . .
H84A H 0.424176 0.662939 -0.201434 0.109 Uiso 1 1 calc R . . . .
H84B H 0.267547 0.681136 -0.207628 0.109 Uiso 1 1 calc R . . . .
C85 C 0.307700 0.643680 -0.129510 0.081(2) Uani 1 1 d . . . . .
H85A H 0.225829 0.667305 -0.113147 0.098 Uiso 1 1 calc R . . . .
H85B H 0.292548 0.597632 -0.128804 0.098 Uiso 1 1 calc R . . . .
C86 C 0.401120 0.609220 -0.047320 0.0581(18) Uani 1 1 d . . . . .
C87 C 0.290190 0.584960 -0.019140 0.071(2) Uani 1 1 d . . . . .
H87 H 0.212885 0.588760 -0.035952 0.086 Uiso 1 1 calc R . . . .
C88 C 0.293450 0.554890 0.034220 0.0653(19) Uani 1 1 d . . . . .
H88 H 0.217238 0.537760 0.054146 0.078 Uiso 1 1 calc R . . . .
C89 C 0.404730 0.549070 0.059390 0.0638(19) Uani 1 1 d . . . . .
C90 C 0.516180 0.573610 0.029500 0.070(2) Uani 1 1 d . . . . .
H90 H 0.594620 0.568765 0.045893 0.083 Uiso 1 1 calc R . . . .
C91 C 0.513840 0.604570 -0.023140 0.069(2) Uani 1 1 d . . . . .
H91 H 0.589018 0.622792 -0.043034 0.083 Uiso 1 1 calc R . . . .
C92 C 0.475670 0.839420 0.077160 0.077(2) Uani 1 1 d . . . . .
H92 H 0.449001 0.887355 0.070261 0.093 Uiso 1 1 calc R . . . .
C93 C 0.475530 0.798400 0.129420 0.073(2) Uani 1 1 d . . . . .
H93 H 0.453105 0.819175 0.158258 0.088 Uiso 1 1 calc R . . . .
C94 C 0.531510 0.481150 0.356860 0.0643(19) Uani 1 1 d . . . . .
H94 H 0.497813 0.526874 0.358218 0.077 Uiso 1 1 calc R . . . .
C95 C 0.543930 0.430660 0.403680 0.0631(18) Uani 1 1 d . . . . .
H95 H 0.516217 0.442274 0.436540 0.076 Uiso 1 1 calc R . . . .
C96 C 0.278040 0.229240 0.519560 0.079(2) Uani 1 1 d . . . . .
H96 H 0.245662 0.250123 0.547947 0.095 Uiso 1 1 calc R . . . .
C97 C 0.264780 0.266420 0.469630 0.069(2) Uani 1 1 d . . . . .
H97 H 0.226175 0.313157 0.463057 0.083 Uiso 1 1 calc R . . . .
C98 C 0.300100 0.348120 0.356460 0.064(2) Uani 1 1 d . . . . .
H98 H 0.307383 0.371885 0.381795 0.077 Uiso 1 1 calc R . . . .
C99 C 0.293610 0.382430 0.306310 0.066(2) Uani 1 1 d . . . . .
H99 H 0.299166 0.429586 0.296571 0.079 Uiso 1 1 calc R . . . .
O15 O -0.090300 0.296210 0.284080 0.0758(14) Uani 1 1 d . . . . .
H15A H -0.051320 0.307370 0.306740 0.114 Uiso 1 1 d G . . . .
H15B H -0.030550 0.277870 0.262830 0.114 Uiso 1 1 d G . . . .
O16 O 0.175390 0.411110 0.087260 0.0800(15) Uani 1 1 d . . . . .
H16A H 0.128430 0.381080 0.106890 0.120 Uiso 1 1 d G . . . .
H16B H 0.134220 0.434320 0.059910 0.120 Uiso 1 1 d G . . . .
Cl17 Cl -0.110380 0.156610 0.343590 0.1222(19) Uani 0.5 1 d . . . . .
O18 O 0.559640 0.219530 0.097830 0.0927(17) Uani 1 1 d . . . . .
H18A H 0.589590 0.231210 0.122590 0.139 Uiso 1 1 d G . . . .
H18B H 0.478090 0.214260 0.110000 0.139 Uiso 1 1 d G . . . .
O19 O -0.038830 0.782510 0.379730 0.0934(17) Uani 1 1 d . . . . .
H19A H -0.036790 0.820550 0.355550 0.140 Uiso 1 1 d G . . . .
H19B H -0.064670 0.755820 0.364240 0.140 Uiso 1 1 d G . . . .
O20 O 0.229360 0.797780 0.334140 0.117(2) Uani 1 1 d . . . . .
H20A H 0.283970 0.759380 0.337930 0.175 Uiso 1 1 d G . . . .
H20B H 0.201530 0.804600 0.303320 0.175 Uiso 1 1 d G . . . .
O21 O 0.151620 0.094030 0.382820 0.132(3) Uani 1 1 d . . . . .
H21A H 0.192320 0.062680 0.407080 0.199 Uiso 1 1 d G . . . .
H21B H 0.205330 0.101960 0.353860 0.199 Uiso 1 1 d G . . . .
O22 O 0.489700 0.039030 0.370860 0.158(3) Uani 1 1 d . . . . .
H22A H 0.437160 0.010880 0.389070 0.237 Uiso 1 1 d G . . . .
H22B H 0.476880 0.049230 0.337600 0.237 Uiso 1 1 d G . . . .
O23 O -0.312300 0.100100 0.397230 0.169(4) Uani 1 1 d . . . . .
H23A H -0.296140 0.096140 0.429420 0.253 Uiso 1 1 d G . . . .
H23B H -0.302490 0.059900 0.391450 0.253 Uiso 1 1 d G . . . .
O13 O 0.036540 0.968910 0.124430 0.124(2) Uani 1 1 d . . . . .
H13A H 0.109520 0.969690 0.136850 0.187 Uiso 1 1 d G . . . .
H13B H -0.006700 0.939080 0.146710 0.187 Uiso 1 1 d G . . . .

loop_
_atom_site_aniso_label
_atom_site_aniso_U_11
_atom_site_aniso_U_22
_atom_site_aniso_U_33
_atom_site_aniso_U_23
_atom_site_aniso_U_13
_atom_site_aniso_U_12
Cl1 0.0683(15) 0.0754(16) 0.095(2) -0.0424(16) -0.0181(14) -0.0168(12)
Cl2 0.0786(12) 0.0547(10) 0.1133(17) -0.0237(11) -0.0297(11) -0.0124(8)
Cl3 0.0924(14) 0.0645(12) 0.158(2) -0.0397(14) -0.0419(14) -0.0123(10)
Cl4 0.0863(14) 0.1233(18) 0.0844(15) -0.0302(14) -0.0119(11) -0.0357(12)
O1 0.065(3) 0.078(3) 0.079(3) -0.035(3) -0.006(2) -0.035(2)
O2 0.071(3) 0.054(3) 0.079(3) -0.016(2) -0.030(2) -0.021(2)
O3 0.065(3) 0.056(3) 0.082(4) -0.004(3) -0.023(2) -0.020(2)
O4 0.081(3) 0.064(3) 0.083(4) 0.003(3) -0.032(3) -0.024(2)
O5 0.138(5) 0.075(4) 0.098(5) -0.042(4) -0.018(4) -0.011(3)
O6 0.118(4) 0.090(4) 0.081(4) -0.001(3) -0.040(3) -0.053(3)
N1 0.051(3) 0.060(3) 0.076(4) -0.013(3) -0.006(3) -0.013(3)
N2 0.067(4) 0.061(3) 0.074(4) -0.011(3) -0.021(3) -0.017(3)
N3 0.046(3) 0.051(3) 0.077(4) -0.002(3) -0.020(3) -0.018(2)
N4 0.045(3) 0.049(3) 0.068(4) -0.009(3) -0.016(3) -0.012(2)
N5 0.067(4) 0.060(3) 0.072(4) -0.014(3) -0.021(3) -0.021(3)
N6 0.061(3) 0.069(4) 0.064(4) -0.004(3) -0.021(3) -0.028(3)
C1 0.056(4) 0.078(5) 0.069(5) -0.034(4) -0.015(3) -0.013(3)
C2 0.046(3) 0.056(4) 0.065(5) -0.015(4) -0.011(3) -0.012(3)
C3 0.050(4) 0.058(4) 0.076(5) -0.020(4) -0.019(3) -0.008(3)
C4 0.058(4) 0.057(4) 0.068(5) -0.019(4) -0.021(3) -0.014(3)
C5 0.047(3) 0.052(4) 0.071(5) -0.025(4) -0.021(3) -0.008(3)
C6 0.054(4) 0.047(4) 0.076(5) -0.018(4) -0.030(3) -0.003(3)
C7 0.041(3) 0.053(4) 0.073(5) -0.024(4) -0.009(3) -0.016(3)
C8 0.071(4) 0.048(4) 0.076(5) -0.018(4) -0.025(4) -0.012(3)
C9 0.070(4) 0.044(4) 0.088(6) -0.021(4) -0.019(4) -0.017(3)
C10 0.065(4) 0.066(4) 0.085(6) -0.010(4) -0.018(4) -0.022(4)
C11 0.063(4) 0.058(4) 0.064(5) 0.006(4) -0.009(3) -0.014(3)
C12 0.070(4) 0.055(4) 0.074(5) -0.011(4) -0.025(4) -0.009(3)
C13 0.064(4) 0.056(4) 0.063(5) -0.014(4) -0.018(3) -0.014(3)
C14 0.059(4) 0.047(4) 0.069(5) -0.016(4) -0.017(3) -0.012(3)
C15 0.044(3) 0.043(3) 0.063(4) -0.014(3) -0.015(3) -0.014(3)
C16 0.046(3) 0.044(3) 0.066(5) -0.014(3) -0.012(3) -0.010(3)
C17 0.050(4) 0.046(4) 0.078(5) -0.019(4) -0.018(3) -0.012(3)
C18 0.044(3) 0.047(3) 0.058(4) -0.019(3) -0.016(3) -0.010(3)
C19 0.050(4) 0.052(4) 0.081(5) -0.029(4) -0.014(3) -0.011(3)
C20 0.052(4) 0.063(4) 0.058(4) -0.028(4) -0.015(3) -0.008(3)
C21 0.053(4) 0.058(4) 0.065(5) -0.015(4) -0.019(3) -0.019(3)
C22 0.068(4) 0.065(4) 0.061(5) -0.017(4) -0.011(4) -0.023(3)
C23 0.047(3) 0.062(4) 0.057(4) -0.016(4) -0.019(3) -0.016(3)
C24 0.046(3) 0.063(4) 0.072(5) -0.019(4) -0.019(3) -0.022(3)
C25 0.049(4) 0.068(4) 0.058(4) -0.020(4) -0.014(3) -0.019(3)
C26 0.043(4) 0.085(5) 0.070(5) -0.032(4) -0.011(3) -0.026(3)
C27 0.045(4) 0.061(4) 0.075(5) -0.019(4) -0.018(3) -0.016(3)
C28 0.066(5) 0.073(5) 0.086(6) -0.021(5) -0.011(4) -0.025(4)
C29 0.073(5) 0.052(4) 0.103(7) -0.016(4) -0.036(4) -0.015(3)
C30 0.152(9) 0.090(7) 0.101(8) -0.002(6) -0.045(7) -0.043(6)
C31 0.34(2) 0.111(8) 0.096(9) 0.040(7) -0.092(11) -0.125(11)
O32 0.203(7) 0.107(5) 0.074(4) -0.018(4) -0.017(4) -0.071(5)
C33 0.42(3) 0.083(8) 0.114(11) -0.006(8) -0.042(14) -0.064(12)
C34 0.253(14) 0.088(7) 0.072(7) -0.008(6) 0.013(8) -0.057(8)
C35 0.098(6) 0.107(7) 0.083(6) -0.038(6) -0.009(5) -0.043(5)
C36 0.095(6) 0.090(6) 0.062(5) -0.026(5) -0.022(4) -0.017(4)
C37 0.084(5) 0.064(4) 0.072(5) -0.023(4) -0.023(4) -0.021(4)
C38 0.071(4) 0.056(4) 0.061(5) -0.015(4) -0.027(4) -0.017(3)
C39 0.089(5) 0.060(4) 0.068(5) -0.014(4) -0.034(4) -0.021(4)
C40 0.049(4) 0.063(4) 0.054(4) -0.021(4) -0.015(3) -0.012(3)
C41 0.046(4) 0.080(5) 0.071(5) -0.018(4) -0.013(3) -0.026(3)
C42 0.055(4) 0.089(5) 0.081(6) -0.033(5) -0.019(4) -0.020(4)
C43 0.043(3) 0.072(5) 0.070(5) -0.019(4) -0.017(3) -0.017(3)
C44 0.050(4) 0.065(4) 0.059(5) -0.017(4) -0.014(3) -0.017(3)
C45 0.098(5) 0.048(4) 0.064(5) -0.014(4) -0.021(4) -0.022(4)
C46 0.110(6) 0.051(4) 0.051(5) -0.014(4) -0.016(4) -0.023(4)
C47 0.044(4) 0.066(5) 0.099(6) -0.023(4) -0.017(4) -0.015(3)
C48 0.054(4) 0.052(4) 0.092(6) -0.012(4) -0.022(4) -0.016(3)
C49 0.059(4) 0.055(4) 0.090(6) -0.029(4) -0.019(4) -0.010(3)
C50 0.065(4) 0.071(5) 0.055(5) -0.009(4) -0.031(3) -0.016(3)
O7 0.063(3) 0.072(3) 0.110(4) -0.038(3) -0.036(3) -0.017(2)
O8 0.091(4) 0.072(3) 0.086(4) -0.026(3) -0.031(3) -0.029(3)
O9 0.086(3) 0.060(3) 0.083(4) -0.013(3) -0.020(3) -0.020(2)
O10 0.084(3) 0.076(3) 0.071(4) -0.002(3) -0.015(3) -0.033(3)
O11 0.178(7) 0.155(6) 0.080(5) -0.005(5) -0.040(5) -0.085(6)
O12 0.105(4) 0.115(5) 0.065(4) -0.030(4) -0.010(3) -0.026(3)
O0AA 0.057(3) 0.102(4) 0.085(4) -0.040(3) -0.020(3) -0.011(3)
N7 0.063(4) 0.061(3) 0.092(5) -0.020(3) -0.023(3) -0.016(3)
N8 0.062(3) 0.062(3) 0.075(4) -0.024(3) -0.020(3) -0.015(3)
N9 0.060(4) 0.076(4) 0.105(6) 0.000(4) -0.027(4) -0.027(3)
N10 0.052(3) 0.053(3) 0.076(4) -0.011(3) -0.017(3) -0.011(2)
N11 0.054(3) 0.070(4) 0.085(5) -0.033(4) -0.013(3) -0.017(3)
N12 0.065(4) 0.060(3) 0.070(4) -0.004(3) -0.019(3) -0.020(3)
C51 0.052(4) 0.062(4) 0.091(6) -0.041(4) -0.019(4) 0.003(3)
C52 0.062(4) 0.067(5) 0.097(6) -0.028(5) -0.022(4) -0.016(4)
C53 0.056(4) 0.065(5) 0.112(7) -0.024(5) -0.032(4) -0.009(3)
C54 0.064(4) 0.059(4) 0.112(7) -0.039(5) -0.008(4) -0.021(3)
C55 0.060(4) 0.073(5) 0.118(7) -0.031(5) -0.013(5) -0.028(4)
C56 0.034(3) 0.063(4) 0.125(7) -0.040(5) -0.018(4) -0.010(3)
C57 0.044(4) 0.060(4) 0.120(7) -0.027(5) -0.032(4) -0.012(3)
C58 0.075(5) 0.061(5) 0.126(8) -0.032(5) -0.043(5) -0.020(4)
C59 0.065(5) 0.061(5) 0.139(9) -0.007(5) -0.046(5) -0.021(4)
C60 0.067(5) 0.086(6) 0.122(8) 0.003(6) -0.021(5) -0.024(4)
C61 0.064(5) 0.067(5) 0.101(7) -0.009(5) -0.001(4) -0.008(4)
C62 0.062(4) 0.075(5) 0.084(6) -0.017(5) -0.022(4) -0.012(4)
C63 0.049(4) 0.058(4) 0.084(6) -0.024(4) -0.018(4) -0.011(3)
C64 0.046(3) 0.056(4) 0.079(5) -0.030(4) -0.017(3) -0.014(3)
C65 0.038(3) 0.055(4) 0.072(5) -0.020(4) -0.017(3) -0.014(3)
C66 0.059(4) 0.060(4) 0.069(5) -0.022(4) -0.002(3) -0.021(3)
C67 0.062(4) 0.060(4) 0.071(5) -0.025(4) -0.012(4) -0.015(3)
C68 0.049(3) 0.050(4) 0.066(5) -0.023(3) -0.019(3) -0.018(3)
C69 0.055(4) 0.051(4) 0.078(5) -0.028(4) -0.010(3) -0.006(3)
C70 0.052(4) 0.064(4) 0.058(4) -0.023(4) -0.014(3) -0.011(3)
C71 0.053(4) 0.061(4) 0.067(5) -0.029(4) -0.027(3) -0.008(3)
C72 0.051(4) 0.087(5) 0.074(5) -0.033(5) -0.016(4) -0.013(4)
C73 0.051(4) 0.061(4) 0.079(5) -0.021(4) -0.017(3) -0.020(3)
C74 0.053(4) 0.071(4) 0.075(5) -0.022(4) -0.013(3) -0.029(3)
C75 0.049(4) 0.063(4) 0.074(5) -0.023(4) -0.016(3) -0.026(3)
C76 0.061(4) 0.067(4) 0.073(5) -0.026(4) -0.013(4) -0.020(3)
C77 0.050(4) 0.083(5) 0.077(5) -0.031(5) -0.012(4) -0.019(3)
C78 0.079(5) 0.084(5) 0.070(6) -0.001(4) -0.016(4) -0.035(4)
C79 0.077(5) 0.072(5) 0.093(6) -0.012(5) -0.017(4) -0.033(4)
C80 0.134(8) 0.115(7) 0.079(7) 0.015(6) -0.030(6) -0.059(6)
C81 0.158(10) 0.122(8) 0.079(7) 0.009(6) -0.019(7) -0.060(8)
C82 0.181(12) 0.167(11) 0.098(9) -0.003(9) -0.043(8) -0.075(10)
C83 0.093(6) 0.140(9) 0.092(7) -0.048(7) -0.011(5) -0.031(6)
C84 0.072(5) 0.127(7) 0.095(7) -0.066(6) -0.018(5) -0.008(5)
C85 0.066(5) 0.094(6) 0.104(7) -0.050(5) -0.029(5) -0.008(4)
C86 0.046(4) 0.063(4) 0.081(5) -0.039(4) -0.020(4) -0.004(3)
C87 0.062(4) 0.070(5) 0.097(6) -0.034(5) -0.021(4) -0.018(4)
C88 0.053(4) 0.061(4) 0.092(6) -0.030(4) -0.023(4) -0.005(3)
C89 0.050(4) 0.065(4) 0.091(6) -0.036(4) -0.027(4) -0.004(3)
C90 0.049(4) 0.078(5) 0.096(6) -0.037(5) -0.023(4) -0.013(3)
C91 0.054(4) 0.083(5) 0.084(6) -0.038(5) -0.018(4) -0.013(3)
C92 0.101(6) 0.056(4) 0.078(6) -0.013(4) -0.013(5) -0.022(4)
C93 0.068(5) 0.063(5) 0.101(7) -0.038(5) -0.003(4) -0.017(4)
C94 0.073(5) 0.059(4) 0.072(5) -0.026(4) -0.023(4) -0.011(3)
C95 0.078(5) 0.061(4) 0.062(5) -0.027(4) -0.022(4) -0.013(3)
C96 0.042(4) 0.066(5) 0.122(8) -0.018(5) -0.008(4) 0.000(3)
C97 0.046(4) 0.054(4) 0.101(7) -0.008(4) -0.016(4) -0.004(3)
C98 0.045(4) 0.061(4) 0.101(6) -0.033(4) -0.022(4) -0.009(3)
C99 0.050(4) 0.058(4) 0.100(6) -0.031(4) -0.019(4) -0.009(3)
O15 0.071(3) 0.092(3) 0.082(4) -0.036(3) -0.023(3) -0.021(3)
O16 0.066(3) 0.081(3) 0.106(4) -0.030(3) -0.021(3) -0.026(2)
Cl17 0.208(6) 0.069(3) 0.106(4) -0.004(3) -0.064(4) -0.048(3)
O18 0.101(4) 0.095(4) 0.096(4) -0.034(4) -0.028(3) -0.022(3)
O19 0.103(4) 0.074(3) 0.105(5) -0.011(3) -0.034(3) -0.017(3)
O20 0.091(4) 0.119(5) 0.161(7) -0.068(5) -0.022(4) -0.014(3)
O21 0.136(6) 0.120(5) 0.157(7) -0.051(5) 0.005(5) -0.053(4)
O22 0.126(6) 0.096(5) 0.235(10) -0.036(6) 0.008(6) -0.004(4)
O23 0.144(7) 0.217(9) 0.143(8) -0.079(7) -0.032(5) 0.038(6)
O13 0.187(7) 0.083(4) 0.104(5) -0.014(4) -0.046(5) -0.016(4)

loop_
_atom_type_symbol
_atom_type_description
_atom_type_scat_dispersion_real
_atom_type_scat_dispersion_imag
_atom_type_scat_source
C C 0.0148 0.0070 'International Tables Vol C Tables 4.2.6.8 and 6.1.1.4'
H H 0.0000 0.0000 'International Tables Vol C Tables 4.2.6.8 and 6.1.1.4'
Cl Cl 0.3294 0.5404 'International Tables Vol C Tables 4.2.6.8 and 6.1.1.4'
N N 0.0253 0.0136 'International Tables Vol C Tables 4.2.6.8 and 6.1.1.4'
O O 0.0412 0.0250 'International Tables Vol C Tables 4.2.6.8 and 6.1.1.4'

loop_
_geom_angle_atom_site_label_1
_geom_angle_atom_site_label_2
_geom_angle_atom_site_label_3
_geom_angle
_geom_angle_site_symmetry_1
_geom_angle_site_symmetry_3
_geom_angle_publ_flag
C27 O3 C28 120.3 . . ?
C30 O4 C29 110.5 . . ?
C35 O5 C34 116.4 . . ?
C37 O6 C36 119.9 . . ?
C1 N1 N2 116.4 . . ?
C2 N2 N1 111.3 . . ?
C9 N3 C10 122.2 . . ?
C9 N3 C47 120.0 . . ?
C47 N3 C10 117.8 . . ?
C13 N4 C12 119.6 . . ?
C13 N4 C17 120.8 . . ?
C17 N4 C12 119.5 . . ?
C22 N5 N6 113.7 . . ?
C23 N6 N5 118.2 . . ?
O1 C1 N1 122.1 . . ?
O1 C1 C40 122.0 . . ?
N1 C1 C40 115.7 . . ?
N2 C2 H2 121.3 . . ?
N2 C2 C3 117.5 . . ?
C3 C2 H2 121.3 . . ?
C4 C3 C2 117.0 . . ?
C50 C3 C2 124.0 . . ?
C50 C3 C4 119.0 . . ?
C3 C4 H4 119.8 . . ?
C5 C4 C3 120.4 . . ?
C5 C4 H4 119.8 . . ?
C4 C5 H5 118.5 . . ?
C4 C5 C6 123.0 . . ?
C6 C5 H5 118.5 . . ?
C5 C6 C7 122.4 . . ?
C5 C6 C49 115.1 . . ?
C7 C6 C49 122.5 . . ?
C8 C7 C6 121.9 . . ?
C8 C7 C48 116.9 . . ?
C48 C7 C6 121.1 . . ?
C7 C8 H8 119.8 . . ?
C9 C8 C7 120.4 . . ?
C9 C8 H8 119.8 . . ?
N3 C9 C8 122.3 . . ?
N3 C9 H9 118.9 . . ?
C8 C9 H9 118.9 . . ?
N3 C10 H10A 108.5 . . ?
N3 C10 H10B 108.5 . . ?
N3 C10 C11 115.3 . . ?
H10A C10 H10B 107.5 . . ?
C11 C10 H10A 108.5 . . ?
C11 C10 H10B 108.5 . . ?
C10 C11 H11A 108.0 . . ?
C10 C11 H11B 108.0 . . ?
C10 C11 C12 117.1 . . ?
H11A C11 H11B 107.3 . . ?
C12 C11 H11A 108.0 . . ?
C12 C11 H11B 108.0 . . ?
N4 C12 C11 111.7 . . ?
N4 C12 H12A 109.3 . . ?
N4 C12 H12B 109.3 . . ?
C11 C12 H12A 109.3 . . ?
C11 C12 H12B 109.3 . . ?
H12A C12 H12B 107.9 . . ?
N4 C13 H13 119.5 . . ?
N4 C13 C14 121.0 . . ?
C14 C13 H13 119.5 . . ?
C13 C14 H14 119.6 . . ?
C13 C14 C15 120.8 . . ?
C15 C14 H14 119.6 . . ?
C14 C15 C18 121.3 . . ?
C16 C15 C14 115.5 . . ?
C16 C15 C18 123.3 . . ?
C15 C16 H16 119.0 . . ?
C17 C16 C15 121.9 . . ?
C17 C16 H16 119.0 . . ?
N4 C17 H17 120.1 . . ?
C16 C17 N4 119.8 . . ?
C16 C17 H17 120.1 . . ?
C19 C18 C15 121.7 . . ?
C19 C18 C46 117.8 . . ?
C46 C18 C15 120.5 . . ?
C18 C19 H19 119.9 . . ?
C18 C19 C20 120.2 . . ?
C20 C19 H19 119.9 . . ?
C19 C20 H20 119.2 . . ?
C21 C20 C19 121.6 . . ?
C21 C20 H20 119.2 . . ?
C20 C21 C22 124.1 . . ?
C20 C21 C45 117.3 . . ?
C45 C21 C22 118.6 . . ?
N5 C22 C21 121.0 . . ?
N5 C22 H22 119.5 . . ?
C21 C22 H22 119.5 . . ?
O2 C23 N6 122.2 . . ?
O2 C23 C24 123.3 . . ?
N6 C23 C24 114.4 . . ?
C25 C24 C23 123.3 . . ?
C44 C24 C23 118.7 . . ?
C44 C24 C25 118.0 . . ?
C24 C25 H25 119.3 . . ?
C24 C25 C26 121.5 . . ?
C26 C25 H25 119.3 . . ?
C25 C26 H26 120.6 . . ?
C27 C26 C25 118.7 . . ?
C27 C26 H26 120.6 . . ?
C26 C27 O3 121.6 . . ?
C26 C27 C43 120.4 . . ?
C43 C27 O3 118.0 . . ?
O3 C28 H28A 110.4 . . ?
O3 C28 H28B 110.4 . . ?
O3 C28 C29 106.8 . . ?
H28A C28 H28B 108.6 . . ?
C29 C28 H28A 110.4 . . ?
C29 C28 H28B 110.4 . . ?
O4 C29 C28 109.6 . . ?
O4 C29 H29A 109.7 . . ?
O4 C29 H29B 109.7 . . ?
C28 C29 H29A 109.7 . . ?
C28 C29 H29B 109.7 . . ?
H29A C29 H29B 108.2 . . ?
O4 C30 H30A 108.5 . . ?
O4 C30 H30B 108.5 . . ?
H30A C30 H30B 107.5 . . ?
C31 C30 O4 115.2 . . ?
C31 C30 H30A 108.5 . . ?
C31 C30 H30B 108.5 . . ?
C30 C31 H31A 106.3 . . ?
C30 C31 H31B 106.3 . . ?
C30 C31 O32 124.0 . . ?
H31A C31 H31B 106.4 . . ?
O32 C31 H31A 106.3 . . ?
O32 C31 H31B 106.3 . . ?
C33 O32 C31 129.2 . . ?
O32 C33 H33A 104.5 . . ?
O32 C33 H33B 104.5 . . ?
O32 C33 C34 131.1 . . ?
H33A C33 H33B 105.6 . . ?
C34 C33 H33A 104.5 . . ?
C34 C33 H33B 104.5 . . ?
O5 C34 H34A 108.1 . . ?
O5 C34 H34B 108.1 . . ?
C33 C34 O5 116.9 . . ?
C33 C34 H34A 108.1 . . ?
C33 C34 H34B 108.1 . . ?
H34A C34 H34B 107.3 . . ?
O5 C35 H35A 108.7 . . ?
O5 C35 H35B 108.7 . . ?
O5 C35 C36 114.2 . . ?
H35A C35 H35B 107.6 . . ?
C36 C35 H35A 108.7 . . ?
C36 C35 H35B 108.7 . . ?
O6 C36 C35 112.4 . . ?
O6 C36 H36A 109.1 . . ?
O6 C36 H36B 109.1 . . ?
C35 C36 H36A 109.1 . . ?
C35 C36 H36B 109.1 . . ?
H36A C36 H36B 107.9 . . ?
O6 C37 C38 115.0 . . ?
O6 C37 C42 125.6 . . ?
C42 C37 C38 119.4 . . ?
C37 C38 H38 120.7 . . ?
C37 C38 C39 118.7 . . ?
C39 C38 H38 120.7 . . ?
C38 C39 H39 118.8 . . ?
C40 C39 C38 122.5 . . ?
C40 C39 H39 118.8 . . ?
C39 C40 C1 124.5 . . ?
C41 C40 C1 119.1 . . ?
C41 C40 C39 116.3 . . ?
C40 C41 H41 118.3 . . ?
C42 C41 C40 123.4 . . ?
C42 C41 H41 118.3 . . ?
C37 C42 H42 120.2 . . ?
C41 C42 C37 119.7 . . ?
C41 C42 H42 120.2 . . ?
C27 C43 H43 119.5 . . ?
C27 C43 C44 121.0 . . ?
C44 C43 H43 119.5 . . ?
C24 C44 C43 120.3 . . ?
C24 C44 H44 119.8 . . ?
C43 C44 H44 119.8 . . ?
C21 C45 H45 119.2 . . ?
C46 C45 C21 121.7 . . ?
C46 C45 H45 119.2 . . ?
C18 C46 H46 119.4 . . ?
C45 C46 C18 121.1 . . ?
C45 C46 H46 119.4 . . ?
N3 C47 H47 120.8 . . ?
C48 C47 N3 118.4 . . ?
C48 C47 H47 120.8 . . ?
C7 C48 H48 119.0 . . ?
C47 C48 C7 122.0 . . ?
C47 C48 H48 119.0 . . ?
C6 C49 H49 119.5 . . ?
C50 C49 C6 121.0 . . ?
C50 C49 H49 119.5 . . ?
C3 C50 H50 119.3 . . ?
C49 C50 C3 121.4 . . ?
C49 C50 H50 119.3 . . ?
C77 O9 C78 117.7 . . ?
C79 O10 C80 111.7 . . ?
C82 O11 C81 119.4 . . ?
C83 O12 C84 113.9 . . ?
C86 O0AA C85 119.3 . . ?
N8 N7 C51 118.8 . . ?
C52 N8 N7 115.9 . . ?
C59 N9 C60 120.3 . . ?
C96 N9 C59 118.8 . . ?
C96 N9 C60 120.9 . . ?
C63 N10 C62 118.0 . . ?
C63 N10 C67 121.2 . . ?
C67 N10 C62 120.8 . . ?
C72 N11 N12 112.8 . . ?
C73 N12 N11 117.5 . . ?
O7 C51 N7 123.3 . . ?
O7 C51 C89 119.0 . . ?
N7 C51 C89 117.6 . . ?
N8 C52 H52 120.0 . . ?
N8 C52 C53 120.1 . . ?
C53 C52 H52 120.0 . . ?
C54 C53 C52 120.2 . . ?
C54 C53 C99 117.4 . . ?
C99 C53 C52 122.2 . . ?
C53 C54 H54 119.1 . . ?
C55 C54 C53 121.9 . . ?
C55 C54 H54 119.1 . . ?
C54 C55 H55 119.2 . . ?
C54 C55 C56 121.6 . . ?
C56 C55 H55 119.2 . . ?
C55 C56 C57 121.5 . . ?
C55 C56 C98 115.2 . . ?
C98 C56 C57 123.3 . . ?
C58 C57 C56 120.2 . . ?
C97 C57 C56 121.2 . . ?
C97 C57 C58 118.6 . . ?
C57 C58 H58 120.5 . . ?
C59 C58 C57 119.0 . . ?
C59 C58 H58 120.5 . . ?
N9 C59 H59 119.1 . . ?
C58 C59 N9 121.8 . . ?
C58 C59 H59 119.1 . . ?
N9 C60 H60A 107.9 . . ?
N9 C60 H60B 107.9 . . ?
H60A C60 H60B 107.2 . . ?
C61 C60 N9 117.8 . . ?
C61 C60 H60A 107.9 . . ?
C61 C60 H60B 107.9 . . ?
C60 C61 H61A 108.5 . . ?
C60 C61 H61B 108.5 . . ?
C60 C61 C62 114.9 . . ?
H61A C61 H61B 107.5 . . ?
C62 C61 H61A 108.5 . . ?
C62 C61 H61B 108.5 . . ?
N10 C62 C61 112.2 . . ?
N10 C62 H62A 109.2 . . ?
N10 C62 H62B 109.2 . . ?
C61 C62 H62A 109.2 . . ?
C61 C62 H62B 109.2 . . ?
H62A C62 H62B 107.9 . . ?
N10 C63 H63 120.2 . . ?
N10 C63 C64 119.7 . . ?
C64 C63 H63 120.2 . . ?
C63 C64 H64 119.3 . . ?
C63 C64 C65 121.5 . . ?
C65 C64 H64 119.3 . . ?
C64 C65 C66 115.3 . . ?
C64 C65 C68 122.5 . . ?
C66 C65 C68 122.2 . . ?
C65 C66 H66 119.3 . . ?
C67 C66 C65 121.4 . . ?
C67 C66 H66 119.3 . . ?
N10 C67 C66 120.8 . . ?
N10 C67 H67 119.6 . . ?
C66 C67 H67 119.6 . . ?
C69 C68 C65 121.6 . . ?
C95 C68 C65 121.3 . . ?
C95 C68 C69 116.9 . . ?
C68 C69 H69 119.8 . . ?
C70 C69 C68 120.5 . . ?
C70 C69 H69 119.8 . . ?
C69 C70 H70 118.6 . . ?
C69 C70 C71 122.8 . . ?
C71 C70 H70 118.6 . . ?
C70 C71 C72 120.1 . . ?
C70 C71 C94 117.6 . . ?
C94 C71 C72 122.2 . . ?
N11 C72 C71 121.9 . . ?
N11 C72 H72 119.0 . . ?
C71 C72 H72 119.0 . . ?
O8 C73 N12 124.1 . . ?
O8 C73 C74 120.4 . . ?
N12 C73 C74 115.5 . . ?
C75 C74 C73 123.0 . . ?
C93 C74 C73 118.3 . . ?
C93 C74 C75 118.6 . . ?
C74 C75 H75 119.7 . . ?
C76 C75 C74 120.6 . . ?
C76 C75 H75 119.7 . . ?
C75 C76 H76 120.1 . . ?
C77 C76 C75 119.7 . . ?
C77 C76 H76 120.1 . . ?
C76 C77 O9 114.4 . . ?
C92 C77 O9 123.3 . . ?
C92 C77 C76 122.3 . . ?
O9 C78 H78A 109.7 . . ?
O9 C78 H78B 109.7 . . ?
O9 C78 C79 110.0 . . ?
H78A C78 H78B 108.2 . . ?
C79 C78 H78A 109.7 . . ?
C79 C78 H78B 109.7 . . ?
O10 C79 C78 110.9 . . ?
O10 C79 H79A 109.4 . . ?
O10 C79 H79B 109.4 . . ?
C78 C79 H79A 109.4 . . ?
C78 C79 H79B 109.4 . . ?
H79A C79 H79B 108.0 . . ?
O10 C80 H80A 109.3 . . ?
O10 C80 H80B 109.3 . . ?
O10 C80 C81 111.8 . . ?
H80A C80 H80B 107.9 . . ?
C81 C80 H80A 109.3 . . ?
C81 C80 H80B 109.3 . . ?
O11 C81 C80 109.3 . . ?
O11 C81 H81A 109.8 . . ?
O11 C81 H81B 109.8 . . ?
C80 C81 H81A 109.8 . . ?
C80 C81 H81B 109.8 . . ?
H81A C81 H81B 108.3 . . ?
O11 C82 H82A 107.6 . . ?
O11 C82 H82B 107.6 . . ?
O11 C82 C83 118.8 . . ?
H82A C82 H82B 107.0 . . ?
C83 C82 H82A 107.6 . . ?
C83 C82 H82B 107.6 . . ?
O12 C83 H83A 109.0 . . ?
O12 C83 H83B 109.0 . . ?
C82 C83 O12 113.0 . . ?
C82 C83 H83A 109.0 . . ?
C82 C83 H83B 109.0 . . ?
H83A C83 H83B 107.8 . . ?
O12 C84 H84A 110.4 . . ?
O12 C84 H84B 110.4 . . ?
O12 C84 C85 106.7 . . ?
H84A C84 H84B 108.6 . . ?
C85 C84 H84A 110.4 . . ?
C85 C84 H84B 110.4 . . ?
O0AA C85 C84 110.5 . . ?
O0AA C85 H85A 109.6 . . ?
O0AA C85 H85B 109.6 . . ?
C84 C85 H85A 109.6 . . ?
C84 C85 H85B 109.6 . . ?
H85A C85 H85B 108.1 . . ?
O0AA C86 C91 114.2 . . ?
C87 C86 O0AA 124.5 . . ?
C87 C86 C91 121.3 . . ?
C86 C87 H87 120.8 . . ?
C86 C87 C88 118.4 . . ?
C88 C87 H87 120.8 . . ?
C87 C88 H88 119.2 . . ?
C87 C88 C89 121.6 . . ?
C89 C88 H88 119.2 . . ?
C88 C89 C51 123.5 . . ?
C88 C89 C90 118.5 . . ?
C90 C89 C51 118.0 . . ?
C89 C90 H90 119.7 . . ?
C91 C90 C89 120.6 . . ?
C91 C90 H90 119.7 . . ?
C86 C91 H91 120.2 . . ?
C90 C91 C86 119.5 . . ?
C90 C91 H91 120.2 . . ?
C77 C92 H92 121.1 . . ?
C77 C92 C93 117.8 . . ?
C93 C92 H92 121.1 . . ?
C74 C93 C92 120.9 . . ?
C74 C93 H93 119.6 . . ?
C92 C93 H93 119.6 . . ?
C71 C94 H94 119.6 . . ?
C95 C94 C71 120.9 . . ?
C95 C94 H94 119.6 . . ?
C68 C95 H95 119.4 . . ?
C94 C95 C68 121.3 . . ?
C94 C95 H95 119.4 . . ?
N9 C96 H96 118.9 . . ?
N9 C96 C97 122.2 . . ?
C97 C96 H96 118.9 . . ?
C57 C97 H97 120.2 . . ?
C96 C97 C57 119.7 . . ?
C96 C97 H97 120.2 . . ?
C56 C98 H98 118.8 . . ?
C99 C98 C56 122.4 . . ?
C99 C98 H98 118.8 . . ?
C53 C99 H99 119.2 . . ?
C98 C99 C53 121.5 . . ?
C98 C99 H99 119.2 . . ?
H15A O15 H15B 109.5 . . ?
H16A O16 H16B 109.4 . . ?
H18A O18 H18B 104.5 . . ?
H19A O19 H19B 104.5 . . ?
H20A O20 H20B 104.5 . . ?
H21A O21 H21B 109.5 . . ?
H22A O22 H22B 109.4 . . ?
H23A O23 H23B 109.5 . . ?
H13A O13 H13B 109.5 . . ?

loop_
_geom_bond_atom_site_label_1
_geom_bond_atom_site_label_2
_geom_bond_distance
_geom_bond_site_symmetry_2
_geom_bond_publ_flag
O1 C1 1.2459 . ?
O2 C23 1.2237 . ?
O3 C27 1.3814 . ?
O3 C28 1.4371 . ?
O4 C29 1.4125 . ?
O4 C30 1.4115 . ?
O5 C34 1.4315 . ?
O5 C35 1.3753 . ?
O6 C36 1.3848 . ?
O6 C37 1.3601 . ?
N1 N2 1.4078 . ?
N1 C1 1.3588 . ?
N2 C2 1.3057 . ?
N3 C9 1.3353 . ?
N3 C10 1.4918 . ?
N3 C47 1.3881 . ?
N4 C12 1.4869 . ?
N4 C13 1.3320 . ?
N4 C17 1.3527 . ?
N5 N6 1.3966 . ?
N5 C22 1.2945 . ?
N6 C23 1.3493 . ?
C1 C40 1.4912 . ?
C2 H2 0.9500 . ?
C2 C3 1.5119 . ?
C3 C4 1.3911 . ?
C3 C50 1.3761 . ?
C4 H4 0.9500 . ?
C4 C5 1.3724 . ?
C5 H5 0.9500 . ?
C5 C6 1.3848 . ?
C6 C7 1.4496 . ?
C6 C49 1.4629 . ?
C7 C8 1.3850 . ?
C7 C48 1.4004 . ?
C8 H8 0.9500 . ?
C8 C9 1.3589 . ?
C9 H9 0.9500 . ?
C10 H10A 0.9900 . ?
C10 H10B 0.9900 . ?
C10 C11 1.5030 . ?
C11 H11A 0.9900 . ?
C11 H11B 0.9900 . ?
C11 C12 1.5399 . ?
C12 H12A 0.9900 . ?
C12 H12B 0.9900 . ?
C13 H13 0.9500 . ?
C13 C14 1.3542 . ?
C14 H14 0.9500 . ?
C14 C15 1.4074 . ?
C15 C16 1.4022 . ?
C15 C18 1.4696 . ?
C16 H16 0.9500 . ?
C16 C17 1.3473 . ?
C17 H17 0.9500 . ?
C18 C19 1.3881 . ?
C18 C46 1.4007 . ?
C19 H19 0.9500 . ?
C19 C20 1.4045 . ?
C20 H20 0.9500 . ?
C20 C21 1.3741 . ?
C21 C22 1.4516 . ?
C21 C45 1.4016 . ?
C22 H22 0.9500 . ?
C23 C24 1.4675 . ?
C24 C25 1.3988 . ?
C24 C44 1.3866 . ?
C25 H25 0.9500 . ?
C25 C26 1.4053 . ?
C26 H26 0.9500 . ?
C26 C27 1.3733 . ?
C27 C43 1.3754 . ?
C28 H28A 0.9900 . ?
C28 H28B 0.9900 . ?
C28 C29 1.4737 . ?
C29 H29A 0.9900 . ?
C29 H29B 0.9900 . ?
C30 H30A 0.9900 . ?
C30 H30B 0.9900 . ?
C30 C31 1.3135 . ?
C31 H31A 0.9900 . ?
C31 H31B 0.9900 . ?
C31 O32 1.3448 . ?
O32 C33 1.2612 . ?
C33 H33A 0.9900 . ?
C33 H33B 0.9900 . ?
C33 C34 1.2776 . ?
C34 H34A 0.9900 . ?
C34 H34B 0.9900 . ?
C35 H35A 0.9900 . ?
C35 H35B 0.9900 . ?
C35 C36 1.4668 . ?
C36 H36A 0.9900 . ?
C36 H36B 0.9900 . ?
C37 C38 1.3919 . ?
C37 C42 1.3797 . ?
C38 H38 0.9500 . ?
C38 C39 1.3929 . ?
C39 H39 0.9500 . ?
C39 C40 1.3830 . ?
C40 C41 1.3685 . ?
C41 H41 0.9500 . ?
C41 C42 1.3675 . ?
C42 H42 0.9500 . ?
C43 H43 0.9500 . ?
C43 C44 1.3866 . ?
C44 H44 0.9500 . ?
C45 H45 0.9500 . ?
C45 C46 1.3640 . ?
C46 H46 0.9500 . ?
C47 H47 0.9500 . ?
C47 C48 1.3711 . ?
C48 H48 0.9500 . ?
C49 H49 0.9500 . ?
C49 C50 1.3602 . ?
C50 H50 0.9500 . ?
O7 C51 1.2323 . ?
O8 C73 1.2313 . ?
O9 C77 1.4020 . ?
O9 C78 1.4146 . ?
O10 C79 1.4125 . ?
O10 C80 1.4174 . ?
O11 C81 1.4211 . ?
O11 C82 1.3488 . ?
O12 C83 1.4065 . ?
O12 C84 1.4238 . ?
O0AA C85 1.3871 . ?
O0AA C86 1.3721 . ?
N7 N8 1.3607 . ?
N7 C51 1.3747 . ?
N8 C52 1.2575 . ?
N9 C59 1.3447 . ?
N9 C60 1.5139 . ?
N9 C96 1.3442 . ?
N10 C62 1.5062 . ?
N10 C63 1.3324 . ?
N10 C67 1.3421 . ?
N11 N12 1.4102 . ?
N11 C72 1.2583 . ?
N12 C73 1.3446 . ?
C51 C89 1.4990 . ?
C52 H52 0.9500 . ?
C52 C53 1.4662 . ?
C53 C54 1.4014 . ?
C53 C99 1.4094 . ?
C54 H54 0.9500 . ?
C54 C55 1.3481 . ?
C55 H55 0.9500 . ?
C55 C56 1.4273 . ?
C56 C57 1.4655 . ?
C56 C98 1.4407 . ?
C57 C58 1.4135 . ?
C57 C97 1.3520 . ?
C58 H58 0.9500 . ?
C58 C59 1.3359 . ?
C59 H59 0.9500 . ?
C60 H60A 0.9900 . ?
C60 H60B 0.9900 . ?
C60 C61 1.4734 . ?
C61 H61A 0.9900 . ?
C61 H61B 0.9900 . ?
C61 C62 1.5510 . ?
C62 H62A 0.9900 . ?
C62 H62B 0.9900 . ?
C63 H63 0.9500 . ?
C63 C64 1.3793 . ?
C64 H64 0.9500 . ?
C64 C65 1.3975 . ?
C65 C66 1.4074 . ?
C65 C68 1.4721 . ?
C66 H66 0.9500 . ?
C66 C67 1.3482 . ?
C67 H67 0.9500 . ?
C68 C69 1.4290 . ?
C68 C95 1.3953 . ?
C69 H69 0.9500 . ?
C69 C70 1.3644 . ?
C70 H70 0.9500 . ?
C70 C71 1.3738 . ?
C71 C72 1.4519 . ?
C71 C94 1.4036 . ?
C72 H72 0.9500 . ?
C73 C74 1.5101 . ?
C74 C75 1.3863 . ?
C74 C93 1.3804 . ?
C75 H75 0.9500 . ?
C75 C76 1.3734 . ?
C76 H76 0.9500 . ?
C76 C77 1.3592 . ?
C77 C92 1.3568 . ?
C78 H78A 0.9900 . ?
C78 H78B 0.9900 . ?
C78 C79 1.4537 . ?
C79 H79A 0.9900 . ?
C79 H79B 0.9900 . ?
C80 H80A 0.9900 . ?
C80 H80B 0.9900 . ?
C80 C81 1.4789 . ?
C81 H81A 0.9900 . ?
C81 H81B 0.9900 . ?
C82 H82A 0.9900 . ?
C82 H82B 0.9900 . ?
C82 C83 1.3863 . ?
C83 H83A 0.9900 . ?
C83 H83B 0.9900 . ?
C84 H84A 0.9900 . ?
C84 H84B 0.9900 . ?
C84 C85 1.5070 . ?
C85 H85A 0.9900 . ?
C85 H85B 0.9900 . ?
C86 C87 1.3704 . ?
C86 C91 1.3841 . ?
C87 H87 0.9500 . ?
C87 C88 1.3795 . ?
C88 H88 0.9500 . ?
C88 C89 1.3808 . ?
C89 C90 1.3919 . ?
C90 H90 0.9500 . ?
C90 C91 1.3649 . ?
C91 H91 0.9500 . ?
C92 H92 0.9500 . ?
C92 C93 1.4100 . ?
C93 H93 0.9500 . ?
C94 H94 0.9500 . ?
C94 C95 1.3894 . ?
C95 H95 0.9500 . ?
C96 H96 0.9500 . ?
C96 C97 1.3458 . ?
C97 H97 0.9500 . ?
C98 H98 0.9500 . ?
C98 C99 1.3264 . ?
C99 H99 0.9500 . ?
O15 H15A 0.8700 . ?
O15 H15B 0.8700 . ?
O16 H16A 0.8696 . ?
O16 H16B 0.8701 . ?
O18 H18A 0.8701 . ?
O18 H18B 0.8702 . ?
O19 H19A 0.8702 . ?
O19 H19B 0.8696 . ?
O20 H20A 0.8699 . ?
O20 H20B 0.8700 . ?
O21 H21A 0.8698 . ?
O21 H21B 0.8701 . ?
O22 H22A 0.8698 . ?
O22 H22B 0.8698 . ?
O23 H23A 0.8697 . ?
O23 H23B 0.8696 . ?
O13 H13A 0.8698 . ?
O13 H13B 0.8701 . ?

loop_
_smtbx_masks_void_nr
_smtbx_masks_void_average_x
_smtbx_masks_void_average_y
_smtbx_masks_void_average_z
_smtbx_masks_void_volume
_smtbx_masks_void_count_electrons
_smtbx_masks_void_content
1 0.134 -0.018 0.218 483.0 84.7 ?
2 -0.485 0.018 0.782 483.0 84.8 ?
3 0.019 0.213 0.922 0.0 -0.0 ?
4 0.241 0.148 0.356 0.0 0.0 ?
5 0.296 0.028 0.752 0.0 0.0 ?
6 0.333 0.796 0.370 0.0 0.0 ?
7 0.352 0.981 0.985 0.0 0.0 ?
8 0.407 0.542 0.385 0.0 0.0 ?
9 0.426 0.556 0.385 0.0 0.0 ?
10 0.444 0.546 0.393 0.0 0.0 ?
11 0.444 0.880 0.852 0.0 0.0 ?
12 0.556 0.120 0.148 0.0 0.0 ?
13 0.556 0.454 0.607 0.0 0.0 ?
14 0.574 0.444 0.615 0.0 0.0 ?
15 0.593 0.458 0.615 0.0 0.0 ?
16 0.648 0.019 0.015 0.0 0.0 ?
17 0.667 0.204 0.630 0.0 0.0 ?
18 0.704 0.972 0.248 0.0 0.0 ?
19 0.759 0.852 0.644 0.0 0.0 ?
20 0.981 0.787 0.078 0.0 -0.0 ?
